data_4025815
loop_
_publ_author_name
'Zhengren Xu'
'Weimin Hu'
'Qiang Liu'
'Lihe Zhang'
'Yanxing Jia'

_publ_section_title
;
 Total Synthesis of Clavicipitic Acid and Aurantioclavine: Stereochemistry
 of Clavicipitic Acid Revisited
;
_journal_name_full 'Journal of Organic Chemistry'
_journal_page_first 7626
_journal_page_last 7635
_journal_paper_doi 10.1021/jo101506c
_journal_volume 75
_journal_year 2010
_chemical_absolute_configuration syn
_chemical_formula_moiety 'C16 H18 N2 O2, C H4 O'
_chemical_formula_sum 'C17 H22 N2 O3'
_chemical_formula_weight 302.37
_chemical_name_systematic
; 
 ? 
;
_space_group_IT_number 4
_symmetry_cell_setting monoclinic
_symmetry_space_group_name_Hall 'P 2yb'
_symmetry_space_group_name_H-M 'P 1 21 1'
_atom_sites_solution_hydrogens geom
_atom_sites_solution_primary direct
_atom_sites_solution_secondary difmap
_audit_creation_method SHELXL-97
_cell_angle_alpha 90.00
_cell_angle_beta 103.89(2)
_cell_angle_gamma 90.00
_cell_formula_units_Z 2
_cell_length_a 9.795(3)
_cell_length_b 8.172(3)
_cell_length_c 10.466(3)
_cell_measurement_reflns_used 50
_cell_measurement_temperature 295(2)
_cell_measurement_theta_max 12.97
_cell_measurement_theta_min 4.00
_cell_volume 813.3(5)
_computing_cell_refinement 'XSCANS (Bruker, 1997)'
_computing_data_collection 'XSCANS (Bruker, 1997)'
_computing_data_reduction 'XSCANS (Bruker, 1997)'
_computing_molecular_graphics 'SHELXTL (Bruker, 1997)'
_computing_publication_material 'SHELXTL (Bruker, 1997)'
_computing_structure_refinement 'SHELXL-97 (Sheldrick, 1997)'
_computing_structure_solution 'SHELXS-97 (Sheldrick, 1990)'
_diffrn_ambient_temperature 295(2)
_diffrn_measured_fraction_theta_full 1.000
_diffrn_measured_fraction_theta_max 1.000
_diffrn_measurement_device_type 'Bruker P4'
_diffrn_measurement_method '\w scans'
_diffrn_radiation_monochromator graphite
_diffrn_radiation_source 'fine-focus sealed tube'
_diffrn_radiation_type MoK\a
_diffrn_radiation_wavelength 0.71073
_diffrn_reflns_av_R_equivalents 0.0488
_diffrn_reflns_av_sigmaI/netI 0.0860
_diffrn_reflns_limit_h_max 1
_diffrn_reflns_limit_h_min -12
_diffrn_reflns_limit_k_max 10
_diffrn_reflns_limit_k_min -1
_diffrn_reflns_limit_l_max 12
_diffrn_reflns_limit_l_min -12
_diffrn_reflns_number 2293
_diffrn_reflns_theta_full 25.99
_diffrn_reflns_theta_max 25.99
_diffrn_reflns_theta_min 2.00
_diffrn_standards_decay_% 0
_diffrn_standards_interval_count 97
_diffrn_standards_number 3
_exptl_absorpt_coefficient_mu 0.085
_exptl_absorpt_correction_type none
_exptl_crystal_colour colorless
_exptl_crystal_density_diffrn 1.235
_exptl_crystal_density_meas ?
_exptl_crystal_density_method 'not measured'
_exptl_crystal_description prism
_exptl_crystal_F_000 324
_exptl_crystal_size_max 0.40
_exptl_crystal_size_mid 0.40
_exptl_crystal_size_min 0.30
_refine_diff_density_max 0.156
_refine_diff_density_min -0.185
_refine_diff_density_rms 0.040
_refine_ls_extinction_method none
_refine_ls_goodness_of_fit_ref 1.016
_refine_ls_hydrogen_treatment constr
_refine_ls_matrix_type full
_refine_ls_number_parameters 201
_refine_ls_number_reflns 1716
_refine_ls_number_restraints 1
_refine_ls_restrained_S_all 1.016
_refine_ls_R_factor_all 0.1091
_refine_ls_R_factor_gt 0.0591
_refine_ls_shift/su_max 0.000
_refine_ls_shift/su_mean 0.000
_refine_ls_structure_factor_coef Fsqd
_refine_ls_weighting_details 'calc w=1/[\s^2^(Fo^2^)+(0.0010P)^2^+0.4000P] where P=(Fo^2^+2Fc^2^)/3'
_refine_ls_weighting_scheme calc
_refine_ls_wR_factor_gt 0.0989
_refine_ls_wR_factor_ref 0.1145
_reflns_number_gt 1066
_reflns_number_total 1716
_reflns_threshold_expression >2sigma(I)
_cod_data_source_file jo101506c_si_002.cif
_cod_data_source_block cuiyx-7
_cod_depositor_comments
;
The following automatic conversions were performed:

'_symmetry_cell_setting' value 'Monoclinic' changed to 'monoclinic'
according to the built-in table from CIF Core dictionary named
'cif_core.dic' version 2.4.1 from 2010-06-29.

Automatic conversion script
Id: cif_fix_values 1646 2011-03-28 12:23:43Z adriana 

The following automatic conversions were performed:

'_exptl_crystal_density_meas' value 'none' was changed to '?' - the
value is perceived as not measured.

Automatic conversion script
Id: cif_fix_values 3008 2015-01-20 13:52:24Z robertas 
;
_cod_original_cell_volume 813.3(4)
_cod_database_code 4025815

loop_
_symmetry_equiv_pos_as_xyz
'x, y, z'
'-x, y+1/2, -z'

loop_
_atom_site_label
_atom_site_type_symbol
_atom_site_fract_x
_atom_site_fract_y
_atom_site_fract_z
_atom_site_U_iso_or_equiv
_atom_site_adp_type
_atom_site_occupancy
_atom_site_symmetry_multiplicity
_atom_site_calc_flag
_atom_site_refinement_flags
_atom_site_disorder_assembly
_atom_site_disorder_group
O1 O 1.0671(3) 0.6659(7) 0.6303(4) 0.0777(14) Uani 1 1 d . . .
O2 O 1.0992(3) 0.6420(6) 0.4270(4) 0.0802(14) Uani 1 1 d . . .
N1 N 0.8398(3) 0.6809(5) 0.3040(3) 0.0419(11) Uani 1 1 d . . .
H1A H 0.9222 0.6754 0.2805 0.050 Uiso 1 1 calc R . .
H1B H 0.7972 0.5832 0.2857 0.050 Uiso 1 1 calc R . .
N2 N 0.3876(4) 0.6407(6) 0.4396(4) 0.0520(12) Uani 1 1 d . . .
H2B H 0.3080 0.6214 0.4575 0.062 Uiso 1 1 calc R . .
C1 C 1.0271(5) 0.6664(8) 0.5090(6) 0.0588(15) Uani 1 1 d . . .
C2 C 0.8712(4) 0.7065(7) 0.4514(4) 0.0444(13) Uani 1 1 d . . .
H2A H 0.8554 0.8219 0.4686 0.053 Uiso 1 1 calc R . .
C3 C 0.7736(4) 0.6026(7) 0.5113(4) 0.0474(14) Uani 1 1 d . . .
H3A H 0.7901 0.4881 0.4960 0.057 Uiso 1 1 calc R . .
H3B H 0.7963 0.6203 0.6057 0.057 Uiso 1 1 calc R . .
C4 C 0.6202(4) 0.6404(6) 0.4558(4) 0.0403(12) Uani 1 1 d . . .
C5 C 0.5525(4) 0.7220(6) 0.3345(4) 0.0378(11) Uani 1 1 d . . .
C6 C 0.4066(4) 0.7218(7) 0.3287(4) 0.0426(12) Uani 1 1 d . . .
C7 C 0.3064(5) 0.7907(7) 0.2280(5) 0.0541(14) Uani 1 1 d . . .
H7A H 0.2112 0.7855 0.2268 0.065 Uiso 1 1 calc R . .
C8 C 0.3524(5) 0.8670(8) 0.1297(5) 0.0604(16) Uani 1 1 d . . .
H8A H 0.2880 0.9180 0.0615 0.072 Uiso 1 1 calc R . .
C9 C 0.4946(5) 0.8691(7) 0.1310(5) 0.0559(15) Uani 1 1 d . . .
H9A H 0.5221 0.9203 0.0619 0.067 Uiso 1 1 calc R . .
C10 C 0.5968(5) 0.7991(6) 0.2294(5) 0.0407(12) Uani 1 1 d . . .
C11 C 0.7495(5) 0.8084(7) 0.2189(4) 0.0434(13) Uani 1 1 d . . .
H11A H 0.7869 0.9174 0.2466 0.052 Uiso 1 1 calc R . .
C12 C 0.7596(5) 0.7783(7) 0.0775(4) 0.0496(14) Uani 1 1 d . . .
H12A H 0.7134 0.6862 0.0361 0.060 Uiso 1 1 calc R . .
C13 C 0.8263(5) 0.8683(7) 0.0077(5) 0.0516(14) Uani 1 1 d . . .
C14 C 0.9133(7) 1.0151(9) 0.0585(6) 0.083(2) Uani 1 1 d . . .
H14A H 0.9164 1.0296 0.1501 0.124 Uiso 1 1 calc R . .
H14B H 0.8725 1.1102 0.0103 0.124 Uiso 1 1 calc R . .
H14C H 1.0071 0.9998 0.0476 0.124 Uiso 1 1 calc R . .
C15 C 0.8163(6) 0.8299(8) -0.1362(5) 0.0727(19) Uani 1 1 d . . .
H15A H 0.7598 0.7337 -0.1610 0.109 Uiso 1 1 calc R . .
H15B H 0.9088 0.8111 -0.1490 0.109 Uiso 1 1 calc R . .
H15C H 0.7738 0.9205 -0.1895 0.109 Uiso 1 1 calc R . .
C16 C 0.5153(5) 0.5968(7) 0.5150(5) 0.0485(14) Uani 1 1 d . . .
H16A H 0.5296 0.5442 0.5959 0.058 Uiso 1 1 calc R . .
O3 O 0.7432(5) 0.3723(5) 0.2275(4) 0.0692(12) Uani 1 1 d . . .
H3C H 0.8011 0.3020 0.2596 0.083 Uiso 1 1 calc R . .
C17 C 0.6060(7) 0.3140(9) 0.2241(6) 0.084(2) Uani 1 1 d . . .
H17A H 0.5734 0.2476 0.1472 0.126 Uiso 1 1 calc R . .
H17B H 0.5436 0.4051 0.2216 0.126 Uiso 1 1 calc R . .
H17C H 0.6082 0.2497 0.3014 0.126 Uiso 1 1 calc R . .

loop_
_atom_site_aniso_label
_atom_site_aniso_U_11
_atom_site_aniso_U_22
_atom_site_aniso_U_33
_atom_site_aniso_U_23
_atom_site_aniso_U_13
_atom_site_aniso_U_12
O1 0.048(2) 0.112(4) 0.065(2) 0.016(3) -0.0025(18) -0.009(3)
O2 0.0348(18) 0.118(4) 0.093(3) 0.008(3) 0.0247(19) 0.005(3)
N1 0.0296(18) 0.049(3) 0.051(2) -0.002(2) 0.0183(17) -0.004(2)
N2 0.031(2) 0.069(3) 0.061(3) 0.010(3) 0.0206(19) 0.000(3)
C1 0.035(3) 0.059(4) 0.080(4) 0.008(4) 0.011(3) -0.008(3)
C2 0.037(2) 0.051(3) 0.046(3) -0.006(3) 0.011(2) -0.003(3)
C3 0.034(2) 0.064(4) 0.048(3) -0.003(3) 0.016(2) -0.002(3)
C4 0.035(2) 0.043(3) 0.045(3) 0.000(3) 0.015(2) -0.004(3)
C5 0.038(2) 0.035(3) 0.043(3) -0.003(2) 0.014(2) 0.001(3)
C6 0.034(2) 0.044(3) 0.051(3) -0.004(3) 0.012(2) 0.005(3)
C7 0.037(3) 0.060(4) 0.064(3) -0.005(3) 0.010(3) 0.000(3)
C8 0.047(3) 0.066(4) 0.062(3) 0.013(3) 0.000(3) 0.011(3)
C9 0.061(3) 0.063(4) 0.045(3) 0.014(3) 0.014(3) 0.002(3)
C10 0.041(3) 0.034(3) 0.048(3) 0.001(3) 0.014(2) -0.001(3)
C11 0.047(3) 0.042(3) 0.045(3) 0.000(3) 0.019(2) 0.001(3)
C12 0.062(3) 0.049(3) 0.041(3) -0.007(3) 0.020(2) -0.004(3)
C13 0.057(3) 0.052(3) 0.050(3) 0.011(3) 0.022(3) 0.008(3)
C14 0.097(5) 0.094(5) 0.065(4) 0.012(4) 0.034(3) -0.026(4)
C15 0.098(5) 0.075(5) 0.056(3) 0.006(3) 0.039(3) -0.002(4)
C16 0.036(3) 0.062(4) 0.050(3) 0.008(3) 0.015(2) 0.000(3)
O3 0.085(3) 0.051(3) 0.068(3) -0.005(2) 0.011(2) -0.004(2)
C17 0.083(5) 0.082(5) 0.080(4) 0.002(4) 0.004(4) -0.020(5)

loop_
_atom_type_symbol
_atom_type_description
_atom_type_scat_dispersion_real
_atom_type_scat_dispersion_imag
_atom_type_scat_source
C C 0.0033 0.0000 'International Tables Vol C Tables 4.2.6.8 and 6.1.1.4'
H H 0.0000 0.0000 'International Tables Vol C Tables 4.2.6.8 and 6.1.1.4'
N N 0.0061 0.0000 'International Tables Vol C Tables 4.2.6.8 and 6.1.1.4'
O O 0.0106 0.0000 'International Tables Vol C Tables 4.2.6.8 and 6.1.1.4'

loop_
_geom_angle_atom_site_label_1
_geom_angle_atom_site_label_2
_geom_angle_atom_site_label_3
_geom_angle
_geom_angle_site_symmetry_1
_geom_angle_site_symmetry_3
_geom_angle_publ_flag
C11 N1 C2 116.9(4) . . ?
C11 N1 H1A 108.1 . . ?
C2 N1 H1A 108.1 . . ?
C11 N1 H1B 108.1 . . ?
C2 N1 H1B 108.1 . . ?
H1A N1 H1B 107.3 . . ?
C16 N2 C6 108.8(4) . . ?
C16 N2 H2B 125.6 . . ?
C6 N2 H2B 125.6 . . ?
O1 C1 O2 127.8(5) . . ?
O1 C1 C2 116.4(5) . . ?
O2 C1 C2 115.8(5) . . ?
N1 C2 C3 110.4(4) . . ?
N1 C2 C1 108.1(4) . . ?
C3 C2 C1 112.5(4) . . ?
N1 C2 H2A 108.6 . . ?
C3 C2 H2A 108.6 . . ?
C1 C2 H2A 108.6 . . ?
C4 C3 C2 113.2(4) . . ?
C4 C3 H3A 108.9 . . ?
C2 C3 H3A 108.9 . . ?
C4 C3 H3B 108.9 . . ?
C2 C3 H3B 108.9 . . ?
H3A C3 H3B 107.8 . . ?
C16 C4 C5 106.4(4) . . ?
C16 C4 C3 124.0(4) . . ?
C5 C4 C3 129.6(4) . . ?
C6 C5 C10 117.4(4) . . ?
C6 C5 C4 106.4(4) . . ?
C10 C5 C4 136.2(4) . . ?
C7 C6 N2 128.4(4) . . ?
C7 C6 C5 124.0(4) . . ?
N2 C6 C5 107.5(4) . . ?
C8 C7 C6 117.3(4) . . ?
C8 C7 H7A 121.4 . . ?
C6 C7 H7A 121.4 . . ?
C7 C8 C9 120.6(5) . . ?
C7 C8 H8A 119.7 . . ?
C9 C8 H8A 119.7 . . ?
C10 C9 C8 123.3(5) . . ?
C10 C9 H9A 118.3 . . ?
C8 C9 H9A 118.3 . . ?
C9 C10 C5 117.4(4) . . ?
C9 C10 C11 118.3(4) . . ?
C5 C10 C11 124.3(4) . . ?
N1 C11 C12 107.2(4) . . ?
N1 C11 C10 111.6(4) . . ?
C12 C11 C10 110.7(4) . . ?
N1 C11 H11A 109.1 . . ?
C12 C11 H11A 109.1 . . ?
C10 C11 H11A 109.1 . . ?
C13 C12 C11 127.2(5) . . ?
C13 C12 H12A 116.4 . . ?
C11 C12 H12A 116.4 . . ?
C12 C13 C14 124.6(5) . . ?
C12 C13 C15 120.8(5) . . ?
C14 C13 C15 114.5(5) . . ?
C13 C14 H14A 109.5 . . ?
C13 C14 H14B 109.5 . . ?
H14A C14 H14B 109.5 . . ?
C13 C14 H14C 109.5 . . ?
H14A C14 H14C 109.5 . . ?
H14B C14 H14C 109.5 . . ?
C13 C15 H15A 109.5 . . ?
C13 C15 H15B 109.5 . . ?
H15A C15 H15B 109.5 . . ?
C13 C15 H15C 109.5 . . ?
H15A C15 H15C 109.5 . . ?
H15B C15 H15C 109.5 . . ?
N2 C16 C4 110.8(4) . . ?
N2 C16 H16A 124.6 . . ?
C4 C16 H16A 124.6 . . ?
C17 O3 H3C 109.5 . . ?
O3 C17 H17A 109.5 . . ?
O3 C17 H17B 109.5 . . ?
H17A C17 H17B 109.5 . . ?
O3 C17 H17C 109.5 . . ?
H17A C17 H17C 109.5 . . ?
H17B C17 H17C 109.5 . . ?

loop_
_geom_bond_atom_site_label_1
_geom_bond_atom_site_label_2
_geom_bond_distance
_geom_bond_site_symmetry_2
_geom_bond_publ_flag
O1 C1 1.236(7) . ?
O2 C1 1.251(6) . ?
N1 C11 1.511(6) . ?
N1 C2 1.513(5) . ?
N1 H1A 0.9000 . ?
N1 H1B 0.9000 . ?
N2 C16 1.357(6) . ?
N2 C6 1.387(6) . ?
N2 H2B 0.8600 . ?
C1 C2 1.537(6) . ?
C2 C3 1.521(6) . ?
C2 H2A 0.9800 . ?
C3 C4 1.508(6) . ?
C3 H3A 0.9700 . ?
C3 H3B 0.9700 . ?
C4 C16 1.368(6) . ?
C4 C5 1.446(6) . ?
C5 C6 1.415(6) . ?
C5 C10 1.423(6) . ?
C6 C7 1.376(6) . ?
C7 C8 1.369(7) . ?
C7 H7A 0.9300 . ?
C8 C9 1.390(7) . ?
C8 H8A 0.9300 . ?
C9 C10 1.376(6) . ?
C9 H9A 0.9300 . ?
C10 C11 1.528(6) . ?
C11 C12 1.527(6) . ?
C11 H11A 0.9800 . ?
C12 C13 1.315(7) . ?
C12 H12A 0.9300 . ?
C13 C14 1.494(8) . ?
C13 C15 1.518(6) . ?
C14 H14A 0.9600 . ?
C14 H14B 0.9600 . ?
C14 H14C 0.9600 . ?
C15 H15A 0.9600 . ?
C15 H15B 0.9600 . ?
C15 H15C 0.9600 . ?
C16 H16A 0.9300 . ?
O3 C17 1.418(7) . ?
O3 H3C 0.8200 . ?
C17 H17A 0.9600 . ?
C17 H17B 0.9600 . ?
C17 H17C 0.9600 . ?

loop_
_geom_hbond_atom_site_label_D
_geom_hbond_atom_site_label_H
_geom_hbond_atom_site_label_A
_geom_hbond_distance_DH
_geom_hbond_distance_HA
_geom_hbond_distance_DA
_geom_hbond_angle_DHA
_geom_hbond_site_symmetry_A
N1 H1A O2 0.90 2.04 2.577(5) 117.2 .
N1 H1B O3 0.90 1.86 2.745(6) 166.4 .
O3 H3C O1 0.82 1.88 2.680(6) 166.6 2_746

loop_
_cod_related_entry_id
_cod_related_entry_database
_cod_related_entry_code
1 ChemSpider 30659304
